data_4103816
loop_
_publ_author_name
'Louis J. Farrugia'
'Cameron Evans'
'Dieter Lentz'
'Max Roemer'

_publ_contact_author_address
;
Department of Chemistry
University of Glasgow
Glasgow
G12 8QQ Scotland, UK
;
_publ_contact_author_email louis@chem.gla.ac.uk
_publ_contact_author_fax 44(0141)3304888
_publ_contact_author_name 'Farrugia, Louis J.'
_publ_contact_author_phone 44(0141)3305137
_publ_section_title
;
 The QTAIM Approach to Chemical Bonding Between Transition Metals and
 Carbocyclic Rings: A Combined Experimental and Theoretical Study of
 (\h5-C5H5)Mn(CO)3, (\h6-C6H6)Cr(CO)3, and
 (E)-{(\h5-C5H4)CF=CF(\h5-C5H4)}(\h5-C5H5)2Fe2
;
_journal_name_full 'Journal of the American Chemical Society'
_journal_page_first 1251
_journal_page_last 1268
_journal_paper_doi 10.1021/ja808303j
_journal_volume 131
_journal_year 2009
_chemical_compound_source 'commercial purchase'
_chemical_formula_moiety 'C8 H5 Mn O3'
_chemical_formula_sum 'C8 H5 Mn O3'
_chemical_formula_weight 204.06
_chemical_name_systematic
;
 ?
;
_space_group_crystal_system monoclinic
_space_group_IT_number 14
_space_group_name_Hall '-P 2yn'
_space_group_name_H-M_alt 'P 1 21/n 1'
_symmetry_space_group_name_Hall '-P 2yn'
_symmetry_space_group_name_H-M 'P 1 21/n 1'
_atom_sites_solution_hydrogens geom
_atom_sites_solution_primary direct
_atom_sites_solution_secondary difmap
_audit_conform_dict_location ftp://ftp.iucr.org/pub/cif_core.dic
_audit_conform_dict_name cif_core.dic
_audit_conform_dict_version 2.3
_audit_creation_date '08-Aug-08 T17:03:35-00:00'
_audit_creation_method 'XD routine XDCIF'
_cell_angle_alpha 90
_cell_angle_beta 115.7640(10)
_cell_angle_gamma 90
_cell_formula_units_Z 4
_cell_length_a 10.7573(3)
_cell_length_b 6.9348(2)
_cell_length_c 11.6614(3)
_cell_measurement_reflns_used 13860
_cell_measurement_temperature 100(2)
_cell_measurement_theta_max 33.728
_cell_measurement_theta_min 2
_cell_measurement_wavelength 0.71073
_cell_volume 783.46(4)
_computing_cell_refinement 'HKL Scalepack (Otwinowski & Minor 1997)'
_computing_data_collection 'Collect (Nonius BV, 1997-2000)'
_computing_data_reduction 'HKL Denzo and Scalepack (Otwinowski & Minor 1997)'
_computing_molecular_graphics 'Ortep-3 for Windows (Farrugia, 1997)'
_computing_publication_material 'WinGX publication routines (Farrugia, 1999)'
_computing_structure_refinement 'SHELXL-97 (Sheldrick, 2008)'
_computing_structure_solution 'SHELXS-97 (Sheldrick, 2008)'
_diffrn_ambient_temperature 100(2)
_diffrn_detector 'CCD plate'
_diffrn_measured_fraction_theta_full 1
_diffrn_measured_fraction_theta_max 1
_diffrn_measurement_device '95mm CCD camera on \k-goniostat'
_diffrn_measurement_device_type KappaCCD
_diffrn_measurement_method 'CCD rotation images, thick slices'
_diffrn_orient_matrix_type 'by Nonius Collect from scalepack cell'
_diffrn_orient_matrix_UB_11 -0.0161445
_diffrn_orient_matrix_UB_12 -0.127851
_diffrn_orient_matrix_UB_13 0.0310397
_diffrn_orient_matrix_UB_21 0.0857105
_diffrn_orient_matrix_UB_22 -0.0516586
_diffrn_orient_matrix_UB_23 -0.0023556
_diffrn_orient_matrix_UB_31 0.0553467
_diffrn_orient_matrix_UB_32 0.0427054
_diffrn_orient_matrix_UB_33 0.0900765
_diffrn_radiation_monochromator graphite
_diffrn_radiation_probe x-ray
_diffrn_radiation_type MoK\a
_diffrn_radiation_wavelength 0.71073
_diffrn_reflns_av_R_equivalents 0.0286
_diffrn_reflns_limit_h_max 23
_diffrn_reflns_limit_h_min -23
_diffrn_reflns_limit_k_max 14
_diffrn_reflns_limit_k_min -14
_diffrn_reflns_limit_l_max 25
_diffrn_reflns_limit_l_min -25
_diffrn_reflns_number 123725
_diffrn_reflns_reduction_process
;
 Scaled and merged with SORTAV
 R.H. Blessing, (1987) Cryst. Rev. 1, 3-58
 R.H. Blessing, (1989) J. Appl. Cryst. 22, 396-397
;
_diffrn_reflns_theta_full 50.06
_diffrn_reflns_theta_max 50.06
_diffrn_reflns_theta_min 2.15
_diffrn_source 'Enraf Nonius FR590'
_exptl_absorpt_coefficient_mu 1.64
_exptl_absorpt_correction_T_max 0.815
_exptl_absorpt_correction_T_min 0.617
_exptl_absorpt_correction_type gaussian
_exptl_absorpt_process_details
;
   P. Coppens, L. Leiserowitz, D Rabinovich, Acta Cryst.
   (1965), 18, 1035-1038
;
_exptl_crystal_colour yellow
_exptl_crystal_density_diffrn 1.73
_exptl_crystal_density_method 'not measured'
_exptl_crystal_description prism
_exptl_crystal_F_000 408
_exptl_crystal_size_max 0.25
_exptl_crystal_size_mid 0.2
_exptl_crystal_size_min 0.15
_refine_diff_density_max 0.281
_refine_diff_density_min -0.257
_refine_diff_density_rms 0.051
_refine_ls_extinction_coef 0.396
_refine_ls_extinction_expression
;
        Becker, P.J. & Coppens, P. (1974) Acta Cryst., A30, 129-153.
;
_refine_ls_extinction_method 'Becker-Coppens type 1 Lorentzian isotropic'
_refine_ls_goodness_of_fit_ref 1.429
_refine_ls_matrix_type full
_refine_ls_number_parameters 337
_refine_ls_number_reflns 7245
_refine_ls_number_restraints 0
_refine_ls_R_factor_all 0.0248
_refine_ls_R_factor_gt 0.016
_refine_ls_shift/su_max 0.00003
_refine_ls_structure_factor_coef F
_refine_ls_weighting_details
;
        calc w1 = 1/[s^2^(Fo)]
;
_refine_ls_weighting_scheme calc
_refine_ls_wR_factor_ref 0.012
_reflns_number_gt 7039
_reflns_number_total 8240
_reflns_threshold_expression >2\s(I)
_cod_data_source_file ja808303j_si_007_1.cif
_cod_data_source_block mn
_cod_database_code 4103816
_cod_database_fobs_code 4103816

loop_
_space_group_symop_operation_xyz
'x, y, z'
'-x+1/2, y+1/2, -z+1/2'
'-x, -y, -z'
'x-1/2, -y-1/2, z-1/2'

loop_
_atom_local_axes_atom_label
_atom_local_axes_atom0
_atom_local_axes_ax1
_atom_local_axes_atom1
_atom_local_axes_atom2
_atom_local_axes_ax2
MN(1) DUM0 Z MN(1) C(1) X
O(1) C(1) Z O(1) O(3) Y
O(2) C(2) Z O(2) O(1) Y
O(3) C(3) Z O(3) O(2) Y
C(1) O(1) Z C(1) C(3) Y
C(2) O(2) Z C(2) C(1) Y
C(3) O(3) Z C(3) C(2) Y
C(4) C(8) X C(4) C(5) Y
C(5) C(4) X C(5) C(6) Y
C(6) C(5) X C(6) C(7) Y
C(7) C(6) X C(7) C(8) Y
C(8) C(7) X C(8) C(4) Y
H(4) C(4) Z H(4) C(5) Y
H(5) C(5) Z H(5) C(6) Y
H(6) C(6) Z H(6) C(7) Y
H(7) C(7) Z H(7) C(8) Y
H(8) C(8) Z H(8) C(4) Y

loop_
_atom_rho_multipole_atom_label
_atom_rho_multipole_coeff_Pv
_atom_rho_multipole_coeff_P00
_atom_rho_multipole_coeff_P11
_atom_rho_multipole_coeff_P1-1
_atom_rho_multipole_coeff_P10
_atom_rho_multipole_coeff_P20
_atom_rho_multipole_coeff_P21
_atom_rho_multipole_coeff_P2-1
_atom_rho_multipole_coeff_P22
_atom_rho_multipole_coeff_P2-2
_atom_rho_multipole_coeff_P30
_atom_rho_multipole_coeff_P31
_atom_rho_multipole_coeff_P3-1
_atom_rho_multipole_coeff_P32
_atom_rho_multipole_coeff_P3-2
_atom_rho_multipole_coeff_P33
_atom_rho_multipole_coeff_P3-3
_atom_rho_multipole_coeff_P40
_atom_rho_multipole_coeff_P41
_atom_rho_multipole_coeff_P4-1
_atom_rho_multipole_coeff_P42
_atom_rho_multipole_coeff_P4-2
_atom_rho_multipole_coeff_P43
_atom_rho_multipole_coeff_P4-3
_atom_rho_multipole_coeff_P44
_atom_rho_multipole_coeff_P4-4
_atom_rho_multipole_kappa
_atom_rho_multipole_kappa_prime0
_atom_rho_multipole_kappa_prime1
_atom_rho_multipole_kappa_prime2
_atom_rho_multipole_kappa_prime3
_atom_rho_multipole_kappa_prime4
Mn(1) 4.90(2) 0 -0.004(4) 0.010(4) 0.016(4) -0.087(7) 0.013(7) 0.017(7) 0.013(7) 0.005(7) 0.006(4) -0.004(3) 0.013(3) 0.000(4) 0.018(4) 0.004(3) 0.006(3) 0.277(7) 0.012(7) -0.004(7) -0.008(7) -0.013(7) 0.198(7) -0.025(7) -0.007(6) 0.018(6) 1.025(2) 1 1 1.11163 1 1.092248
O(1) 6.01(2) 0 0.050(8) 0.053(10) 0.010(10) 0.095(10) 0.018(9) -0.009(10) -0.007(10) 0.004(10) -0.025(6) -0.019(6) 0.002(6) -0.026(6) 0.008(6) -0.051(6) -0.005(6) 0 0 0 0 0 0 0 0 0 1.0064(14) 1.133739 1.133739 1.133739 1.133739 1.133739
O(2) 5.98(2) 0 0.043(8) -0.146(10) -0.002(9) 0.100(10) 0.008(8) 0.027(9) 0.025(10) -0.036(10) -0.001(6) -0.005(6) 0.043(6) -0.019(6) -0.027(5) -0.021(6) 0.017(6) 0 0 0 0 0 0 0 0 0 1.0064(14) 1.133739 1.133739 1.133739 1.133739 1.133739
O(3) 6.01(2) 0 -0.031(12) 0.037(9) -0.014(9) 0.090(10) -0.025(11) -0.003(9) -0.005(11) 0.002(12) 0.012(7) 0.024(7) -0.029(6) 0.011(6) -0.001(6) 0.019(6) 0.089(7) 0 0 0 0 0 0 0 0 0 1.0064(14) 1.133739 1.133739 1.133739 1.133739 1.133739
C(1) 4.29(2) 0 0.026(7) 0.015(8) -0.070(11) 0.467(11) 0.001(7) -0.003(8) -0.005(7) 0.012(7) 0.139(11) -0.013(9) 0.001(9) 0.035(8) -0.002(8) 0.021(7) -0.010(7) 0 0 0 0 0 0 0 0 0 1.0047(18) 0.910984 0.910984 0.910984 0.910984 0.910984
C(2) 4.25(2) 0 0.008(8) -0.038(8) -0.040(11) 0.457(11) -0.011(8) -0.017(8) -0.008(7) 0.014(7) 0.152(11) 0.010(9) -0.007(9) 0.015(8) -0.025(7) 0.024(7) 0.025(7) 0 0 0 0 0 0 0 0 0 1.0047(18) 0.910984 0.910984 0.910984 0.910984 0.910984
C(3) 4.29(3) 0 0.031(8) 0.036(8) -0.023(12) 0.493(12) -0.001(8) 0.032(8) -0.009(6) 0.007(9) 0.107(13) 0.024(9) -0.005(9) -0.002(7) -0.006(9) 0.001(8) 0.022(7) 0 0 0 0 0 0 0 0 0 1.0047(18) 0.910984 0.910984 0.910984 0.910984 0.910984
C(4) 3.99(2) 0 0.023(10) 0.058(10) 0.037(7) -0.163(8) -0.008(7) 0.022(7) -0.013(9) 0.048(9) 0.036(8) 0.026(7) 0.029(7) 0.006(8) 0.025(7) 0.239(9) -0.053(9) 0 0 0 0 0 0 0 0 0 1.0119(11) 0.987814 0.987814 0.987814 0.987814 0.987814
C(5) 4.11(2) 0 0.004(9) 0.025(10) 0.009(8) -0.176(8) 0.009(7) -0.001(7) -0.034(9) 0.060(9) 0.016(8) 0.005(7) 0.038(8) 0.005(8) 0.002(8) 0.239(9) -0.082(9) 0 0 0 0 0 0 0 0 0 1.0119(11) 0.987814 0.987814 0.987814 0.987814 0.987814
C(6) 4.11(2) 0 -0.021(10) 0.023(10) 0.008(7) -0.200(8) 0.012(7) 0.024(7) -0.025(9) 0.021(9) 0.021(8) 0.034(8) 0.031(8) -0.007(8) 0.038(8) 0.242(9) -0.095(10) 0 0 0 0 0 0 0 0 0 1.0119(11) 0.987814 0.987814 0.987814 0.987814 0.987814
C(7) 4.05(2) 0 -0.009(10) 0.034(11) 0.041(8) -0.156(8) 0.005(7) -0.008(7) -0.038(9) 0.043(9) 0.021(8) 0.066(7) 0.006(8) -0.010(8) -0.005(8) 0.243(9) -0.077(10) 0 0 0 0 0 0 0 0 0 1.0119(11) 0.987814 0.987814 0.987814 0.987814 0.987814
C(8) 3.97(2) 0 -0.015(10) 0.016(10) 0.003(7) -0.189(8) -0.007(8) -0.005(7) -0.020(9) 0.039(9) 0.023(8) 0.042(8) 0.024(7) 0.003(8) 0.012(8) 0.268(9) -0.087(10) 0 0 0 0 0 0 0 0 0 1.0119(11) 0.987814 0.987814 0.987814 0.987814 0.987814
H(4) 0.779(12) 0 -0.027(9) 0.002(10) 0.156(12) 0.103(15) 0 0 0 0 0 0 0 0 0 0 0 0 0 0 0 0 0 0 0 0 1.241806 1.102374 1.102374 1.102374 1.102374 1.102374
H(5) 0.842(14) 0 -0.031(9) 0.000(11) 0.139(12) 0.052(14) 0 0 0 0 0 0 0 0 0 0 0 0 0 0 0 0 0 0 0 0 1.241806 1.102374 1.102374 1.102374 1.102374 1.102374
H(6) 0.806(13) 0 -0.016(10) 0.024(10) 0.142(12) 0.065(16) 0 0 0 0 0 0 0 0 0 0 0 0 0 0 0 0 0 0 0 0 1.241806 1.102374 1.102374 1.102374 1.102374 1.102374
H(7) 0.819(13) 0 0.007(9) -0.028(10) 0.165(12) 0.084(16) 0 0 0 0 0 0 0 0 0 0 0 0 0 0 0 0 0 0 0 0 1.241806 1.102374 1.102374 1.102374 1.102374 1.102374
H(8) 0.789(13) 0 -0.030(9) -0.015(10) 0.143(11) 0.106(15) 0 0 0 0 0 0 0 0 0 0 0 0 0 0 0 0 0 0 0 0 1.241806 1.102374 1.102374 1.102374 1.102374 1.102374

loop_
_atom_site_label
_atom_site_type_symbol
_atom_site_fract_x
_atom_site_fract_y
_atom_site_fract_z
_atom_site_U_iso_or_equiv
_atom_site_adp_type
_atom_site_occupancy
_atom_site_symmetry_multiplicity
Mn(1) Mn 0.027750(5) -0.003774(8) 0.291299(4) 0.011 Uani 1 4
O(1) O 0.10387(7) -0.30929(7) 0.48731(5) 0.025 Uani 1 4
O(2) O -0.06068(5) -0.29010(9) 0.08382(5) 0.025 Uani 1 4
O(3) O -0.25491(5) 0.03780(9) 0.26918(7) 0.029 Uani 1 4
C(1) C 0.07291(3) -0.19022(4) 0.41070(3) 0.016 Uani 1 4
C(2) C -0.02734(3) -0.17837(4) 0.16527(3) 0.016 Uani 1 4
C(3) C -0.14458(3) 0.01909(4) 0.27814(3) 0.018 Uani 1 4
C(4) C 0.16435(3) 0.21163(4) 0.41490(3) 0.018 Uani 1 4
C(5) C 0.23640(3) 0.09774(4) 0.36053(3) 0.017 Uani 1 4
C(6) C 0.16901(3) 0.12060(5) 0.22657(3) 0.018 Uani 1 4
C(7) C 0.05439(3) 0.24717(5) 0.19658(3) 0.019 Uani 1 4
C(8) C 0.05248(3) 0.30341(4) 0.31333(4) 0.019 Uani 1 4
H(4) H 0.190242 0.225075 0.51492 0.044 Uani 1 4
H(5) H 0.326251 0.009847 0.412594 0.04 Uani 1 4
H(6) H 0.199095 0.053915 0.158861 0.042 Uani 1 4
H(7) H -0.017977 0.292242 0.102533 0.046 Uani 1 4
H(8) H -0.021313 0.399377 0.323057 0.045 Uani 1 4

loop_
_atom_site_aniso_label
_atom_site_aniso_U_11
_atom_site_aniso_U_22
_atom_site_aniso_U_33
_atom_site_aniso_U_23
_atom_site_aniso_U_13
_atom_site_aniso_U_12
Mn(1) 0.010474(17) 0.011037(19) 0.011274(18) -0.00110(2) 0.005027(15) -0.000646(18)
O(1) 0.0387(2) 0.01709(16) 0.01850(16) 0.00405(13) 0.01169(16) -0.00151(17)
O(2) 0.02504(17) 0.02864(19) 0.01895(15) -0.01266(15) 0.00847(14) -0.00433(16)
O(3) 0.01472(14) 0.0333(2) 0.0432(3) -0.0148(2) 0.01608(17) -0.00572(15)
C(1) 0.02165(10) 0.01273(9) 0.01399(9) -0.00033(8) 0.00806(8) -0.00215(8)
C(2) 0.01606(9) 0.01781(10) 0.01334(9) -0.00450(8) 0.00617(7) -0.00179(8)
C(3) 0.01256(8) 0.01933(11) 0.02358(11) -0.00652(9) 0.00950(8) -0.00330(8)
C(4) 0.01777(10) 0.01746(11) 0.01760(11) -0.00425(9) 0.00676(9) -0.00473(9)
C(5) 0.01092(8) 0.01612(10) 0.02097(11) 0.00270(9) 0.00474(8) 0.00082(8)
C(6) 0.01696(10) 0.01944(12) 0.02003(11) 0.00163(10) 0.01150(9) -0.00004(9)
C(7) 0.01639(10) 0.01834(11) 0.02042(12) 0.00729(10) 0.00607(9) 0.00146(9)
C(8) 0.01609(10) 0.01242(10) 0.02999(14) -0.00128(10) 0.01126(10) 0.00104(8)
H(4) 0.051554 0.052685 0.023764 -0.013122 0.013886 -0.011851
H(5) 0.021449 0.040198 0.048605 0.010366 0.00513 0.010879
H(6) 0.048731 0.051181 0.04253 -0.005835 0.034743 0.000722
H(7) 0.040473 0.051479 0.032206 0.020986 0.004056 0.007031
H(8) 0.03845 0.029833 0.072435 -0.006608 0.030315 0.010021

loop_
_exptl_crystal_face_index_h
_exptl_crystal_face_index_k
_exptl_crystal_face_index_l
_exptl_crystal_face_perp_dist
0 0 1 0.07
0 0 -1 0.07
1 1 0 0.1
-1 -1 0 0.2
-1 1 0 0.1
1 -1 0 0.14
-1 0 0 0.12
1 0 0 0.15

loop_
_geom_angle_atom_site_label_1
_geom_angle_atom_site_label_2
_geom_angle_atom_site_label_3
_geom_angle
_geom_angle_site_symmetry_1
_geom_angle_site_symmetry_2
_geom_angle_site_symmetry_3
_geom_angle_publ_flag
C(1) MN(1) C(2) 91.762(12) 1_555 1_555 1_555 yes
C(1) MN(1) C(3) 92.910(13) 1_555 1_555 1_555 yes
C(1) MN(1) C(4) 95.978(12) 1_555 1_555 1_555 yes
C(1) MN(1) C(5) 93.324(12) 1_555 1_555 1_555 yes
C(1) MN(1) C(6) 124.333(13) 1_555 1_555 1_555 yes
C(1) MN(1) C(7) 157.888(12) 1_555 1_555 1_555 yes
C(1) MN(1) C(8) 129.807(13) 1_555 1_555 1_555 yes
C(2) MN(1) C(3) 91.627(12) 1_555 1_555 1_555 yes
C(2) MN(1) C(4) 154.637(12) 1_555 1_555 1_555 yes
C(2) MN(1) C(5) 116.634(12) 1_555 1_555 1_555 yes
C(2) MN(1) C(6) 90.880(12) 1_555 1_555 1_555 yes
C(2) MN(1) C(7) 101.307(13) 1_555 1_555 1_555 yes
C(2) MN(1) C(8) 138.302(14) 1_555 1_555 1_555 yes
C(3) MN(1) C(4) 111.983(12) 1_555 1_555 1_555 yes
C(3) MN(1) C(5) 150.810(12) 1_555 1_555 1_555 yes
C(3) MN(1) C(6) 142.568(13) 1_555 1_555 1_555 yes
C(3) MN(1) C(7) 104.343(13) 1_555 1_555 1_555 yes
C(3) MN(1) C(8) 89.558(12) 1_555 1_555 1_555 yes
C(4) MN(1) C(5) 38.954(11) 1_555 1_555 1_555 yes
C(4) MN(1) C(6) 64.871(12) 1_555 1_555 1_555 yes
C(4) MN(1) C(7) 64.952(13) 1_555 1_555 1_555 yes
C(4) MN(1) C(8) 38.578(12) 1_555 1_555 1_555 yes
C(5) MN(1) C(6) 38.500(12) 1_555 1_555 1_555 yes
C(5) MN(1) C(7) 64.915(12) 1_555 1_555 1_555 yes
C(5) MN(1) C(8) 64.850(12) 1_555 1_555 1_555 yes
C(6) MN(1) C(7) 38.824(11) 1_555 1_555 1_555 yes
C(6) MN(1) C(8) 64.809(12) 1_555 1_555 1_555 yes
C(7) MN(1) C(8) 38.756(13) 1_555 1_555 1_555 yes
MN(1) C(1) O(1) 178.95(4) 1_555 1_555 1_555 yes
MN(1) C(2) O(2) 178.75(3) 1_555 1_555 1_555 yes
MN(1) C(3) O(3) 178.56(4) 1_555 1_555 1_555 yes
MN(1) C(4) C(5) 70.374(16) 1_555 1_555 1_555 yes
MN(1) C(4) C(8) 70.610(17) 1_555 1_555 1_555 yes
MN(1) C(4) H(4) 124.37 1_555 1_555 1_555 yes
C(5) C(4) C(8) 107.65(3) 1_555 1_555 1_555 yes
C(5) C(4) H(4) 126.21 1_555 1_555 1_555 yes
C(8) C(4) H(4) 126.15 1_555 1_555 1_555 yes
MN(1) C(5) C(4) 70.672(16) 1_555 1_555 1_555 yes
MN(1) C(5) C(6) 70.838(16) 1_555 1_555 1_555 yes
MN(1) C(5) H(5) 124.10 1_555 1_555 1_555 yes
C(4) C(5) C(6) 108.08(3) 1_555 1_555 1_555 yes
C(4) C(5) H(5) 125.93 1_555 1_555 1_555 yes
C(6) C(5) H(5) 125.99 1_555 1_555 1_555 yes
MN(1) C(6) C(5) 70.662(16) 1_555 1_555 1_555 yes
MN(1) C(6) C(7) 70.465(16) 1_555 1_555 1_555 yes
MN(1) C(6) H(6) 124.59 1_555 1_555 1_555 yes
C(5) C(6) C(7) 108.21(3) 1_555 1_555 1_555 yes
C(5) C(6) H(6) 125.91 1_555 1_555 1_555 yes
C(7) C(6) H(6) 125.88 1_555 1_555 1_555 yes
MN(1) C(7) C(6) 70.711(17) 1_555 1_555 1_555 yes
MN(1) C(7) C(8) 70.707(17) 1_555 1_555 1_555 yes
MN(1) C(7) H(7) 124.01 1_555 1_555 1_555 yes
C(6) C(7) C(8) 107.68(3) 1_555 1_555 1_555 yes
C(6) C(7) H(7) 126.28 1_555 1_555 1_555 yes
C(8) C(7) H(7) 126.03 1_555 1_555 1_555 yes
MN(1) C(8) C(4) 70.812(17) 1_555 1_555 1_555 yes
MN(1) C(8) C(7) 70.536(17) 1_555 1_555 1_555 yes
MN(1) C(8) H(8) 124.44 1_555 1_555 1_555 yes
C(4) C(8) C(7) 108.38(3) 1_555 1_555 1_555 yes
C(4) C(8) H(8) 125.74 1_555 1_555 1_555 yes
C(7) C(8) H(8) 125.88 1_555 1_555 1_555 yes

loop_
_geom_bond_atom_site_label_1
_geom_bond_atom_site_label_2
_geom_bond_distance
_geom_bond_site_symmetry_1
_geom_bond_site_symmetry_2
_geom_bond_publ_flag
MN(1) C(1) 1.8051(3) 1_555 1_555 yes
MN(1) C(2) 1.7944(3) 1_555 1_555 yes
MN(1) C(3) 1.7994(3) 1_555 1_555 yes
MN(1) C(4) 2.1510(3) 1_555 1_555 yes
MN(1) C(5) 2.1471(3) 1_555 1_555 yes
MN(1) C(6) 2.1494(3) 1_555 1_555 yes
MN(1) C(7) 2.1461(3) 1_555 1_555 yes
MN(1) C(8) 2.1484(3) 1_555 1_555 yes
O(1) C(1) 1.1542(5) 1_555 1_555 yes
O(2) C(2) 1.1555(5) 1_555 1_555 yes
O(3) C(3) 1.1526(5) 1_555 1_555 yes
C(4) C(5) 1.4331(4) 1_555 1_555 yes
C(4) C(8) 1.4202(5) 1_555 1_555 yes
C(4) H(4) 1.0790 1_555 1_555 yes
C(5) C(6) 1.4165(4) 1_555 1_555 yes
C(5) H(5) 1.0790 1_555 1_555 yes
C(6) C(7) 1.4276(4) 1_555 1_555 yes
C(6) H(6) 1.0790 1_555 1_555 yes
C(7) C(8) 1.4249(5) 1_555 1_555 yes
C(7) H(7) 1.0790 1_555 1_555 yes
C(8) H(8) 1.0790 1_555 1_555 yes
